data_2202921
loop_
_publ_author_name
'Caddy, Judy'
'Williams, D. Bradley G.'
'Roodt, Andreas'
'Muller, Alfred'

_publ_section_title
(1<i>R</i>*,5<i>S</i>*,6<i>S</i>*,7<i>R</i>*)-6,7-Dihydroxy-6-hydroxymethyl-2-oxabicyclo[3.2.0]heptan-3-one
_journal_issue 8
_journal_name_full 'Acta Crystallographica Section E'
_journal_page_first o1095
_journal_page_last o1097
_journal_paper_doi 10.1107/S1600536803014557
_journal_volume 59
_journal_year 2003
_chemical_formula_iupac 'C7 H10 O5'
_chemical_formula_moiety 'C7 H10 O5'
_chemical_formula_sum 'C7 H10 O5'
_chemical_formula_weight 174.15
_chemical_name_systematic (1R*,5S*,6S*,7R*)-6,7-Dihydroxy-6-hydroxymethyl-2-oxabicyclo[3.2.0]heptan-3-one
_space_group_IT_number 19
_symmetry_cell_setting orthorhombic
_symmetry_space_group_name_Hall 'P 2ac 2ab'
_symmetry_space_group_name_H-M 'P 21 21 21'
_atom_sites_solution_hydrogens geom
_atom_sites_solution_primary direct
_atom_sites_solution_secondary difmap
_cell_angle_alpha 90
_cell_angle_beta 90
_cell_angle_gamma 90
_cell_formula_units_Z 4
_cell_length_a 6.5888(9)
_cell_length_b 7.4342(10)
_cell_length_c 15.303(2)
_cell_measurement_reflns_used 698
_cell_measurement_temperature 293(2)
_cell_measurement_theta_max 26.9
_cell_measurement_theta_min 3.8
_cell_volume 749.58(17)
_computing_cell_refinement 'SAINT-Plus (Bruker, 1999)'
_computing_data_collection 'SMART-NT (Bruker, 1998)'
_computing_data_reduction 'SAINT-Plus and XPREP (Bruker, 1999)'
_computing_molecular_graphics 'DIAMOND (Brandenburg & Berndt, 2000)'
_computing_publication_material SHELXL97
_computing_structure_refinement 'SHELXL97 (Sheldrick, 1997)'
_computing_structure_solution 'SHELXS97 (Sheldrick, 1990)'
_diffrn_ambient_temperature 293(2)
_diffrn_measured_fraction_theta_full 0.998
_diffrn_measured_fraction_theta_max 0.998
_diffrn_measurement_device_type 'SMART CCD 1K area-detector'
_diffrn_measurement_method \w
_diffrn_radiation_monochromator graphite
_diffrn_radiation_source 'fine-focus sealed tube'
_diffrn_radiation_type MoK\a
_diffrn_radiation_wavelength 0.71073
_diffrn_reflns_av_R_equivalents 0.038
_diffrn_reflns_av_sigmaI/netI 0.030
_diffrn_reflns_limit_h_max 8
_diffrn_reflns_limit_h_min -8
_diffrn_reflns_limit_k_max 9
_diffrn_reflns_limit_k_min -8
_diffrn_reflns_limit_l_max 20
_diffrn_reflns_limit_l_min -18
_diffrn_reflns_number 5322
_diffrn_reflns_theta_full 28.3
_diffrn_reflns_theta_max 28.3
_diffrn_reflns_theta_min 2.7
_diffrn_standards_decay_% 0
_diffrn_standards_number 0
_exptl_absorpt_coefficient_mu 0.133
_exptl_absorpt_correction_type none
_exptl_crystal_colour colorless
_exptl_crystal_density_diffrn 1.543
_exptl_crystal_density_method 'not measured'
_exptl_crystal_description cuboid
_exptl_crystal_F_000 368
_exptl_crystal_size_max 0.46
_exptl_crystal_size_mid 0.26
_exptl_crystal_size_min 0.18
_refine_diff_density_max 0.15
_refine_diff_density_min -0.16
_refine_ls_abs_structure_details 'Flack (1983), 744 Friedel pairs'
_refine_ls_abs_structure_Flack -10(10)
_refine_ls_extinction_method none
_refine_ls_goodness_of_fit_ref 1.00
_refine_ls_hydrogen_treatment mixed
_refine_ls_matrix_type full
_refine_ls_number_parameters 127
_refine_ls_number_reflns 1107
_refine_ls_number_restraints 0
_refine_ls_restrained_S_all 1.00
_refine_ls_R_factor_all 0.043
_refine_ls_R_factor_gt 0.030
_refine_ls_shift/su_max <0.001
_refine_ls_shift/su_mean 0.000
_refine_ls_structure_factor_coef Fsqd
_refine_ls_weighting_details 'calc w = 1/[\s^2^(Fo^2^)+(0.0441P)^2^] where P = (Fo^2^+2Fc^2^)/3'
_refine_ls_weighting_scheme calc
_refine_ls_wR_factor_gt 0.068
_refine_ls_wR_factor_ref 0.072
_reflns_number_gt 897
_reflns_number_total 1107
_reflns_threshold_expression I>2\s(I)
_cod_data_source_file tk6117.cif
_cod_data_source_block I
_cod_depositor_comments
;
The following automatic conversions were performed:
'_symmetry_cell_setting' value 'Orthorhombic' changed to 'orthorhombic'
according to '/home/saulius/struct/CIF-dictionaries/cif_core.dic'
dictionary named 'cif_core.dic' version 2.4.1 from 2010-06-29.

Automatic conversion script
Id: cif_fix_enum 1527 2010-12-29 10:47:43Z saulius 

The following automatic conversions were performed:

'_symmetry_cell_setting' value 'Orthorhombic' changed to
'orthorhombic' according to
/home/saulius/struct/CIF-dictionaries/cif_core.dic dictionary named
'cif_core.dic' version 2.4.1 from 2010-06-29.

Automatic conversion script
Id: cif_fix_values 1715 2011-07-08 13:25:40Z adriana 
;
_cod_original_cell_volume 749.59(17)
_cod_database_code 2202921
_cod_database_fobs_code 2202921

loop_
_symmetry_equiv_pos_as_xyz
'x, y, z'
'-x+1/2, -y, z+1/2'
'-x, y+1/2, -z+1/2'
'x+1/2, -y+1/2, -z'

loop_
_atom_site_label
_atom_site_fract_x
_atom_site_fract_y
_atom_site_fract_z
_atom_site_U_iso_or_equiv
_atom_site_adp_type
_atom_site_calc_flag
_atom_site_refinement_flags
_atom_site_occupancy
_atom_site_disorder_assembly
_atom_site_disorder_group
_atom_site_type_symbol
O5 -0.114852(2) 0.2488(2) 0.86512(9) 0.0403(4) Uani d . 1 . . O
O1 0.2810(2) 0.37971(17) 0.84311(9) 0.0370(4) Uani d . 1 . . O
O2 0.3558(2) 0.01718(19) 0.71149(8) 0.0332(3) Uani d . 1 . . O
O3 0.3195(2) -0.20206(16) 0.86719(9) 0.0370(4) Uani d . 1 . . O
O4 0.0636(3) -0.33747(19) 0.93400(11) 0.0529(5) Uani d . 1 . . O
C1 0.2408(3) 0.1914(2) 0.84292(11) 0.0254(4) Uani d . 1 . . C
C5 0.1534(3) -0.0307(3) 0.97439(12) 0.0339(4) Uani d . 1 . . C
H5A 0.1886 -0.0460 1.0355 0.041 Uiso calc R 1 . . H
H5B 0.0173 0.0185 0.9705 0.041 Uiso calc R 1 . . H
C7 0.0270(3) 0.1583(3) 0.81039(12) 0.0288(4) Uani d . 1 . . C
H7A 0.0139 0.2017 0.7509 0.035 Uiso calc R 1 . . H
H7B -0.0012 0.0302 0.8106 0.035 Uiso calc R 1 . . H
C2 0.4075(3) 0.0876(2) 0.79413(12) 0.0263(4) Uani d . 1 . . C
C4 0.3054(3) 0.0914(2) 0.92869(12) 0.0301(4) Uani d . 1 . . C
C3 0.4357(3) -0.0373(2) 0.87276(13) 0.0309(4) Uani d . 1 . . C
C6 0.1678(3) -0.2052(3) 0.92644(12) 0.0338(4) Uani d . 1 . . C
H21 0.518(4) 0.161(3) 0.7918(14) 0.041 Uiso d . 1 . . H
H31 0.571(3) -0.070(3) 0.8904(14) 0.041 Uiso d . 1 . . H
H41 0.382(3) 0.161(3) 0.9698(15) 0.041 Uiso d . 1 . . H
H02 0.461(4) -0.014(3) 0.6925(15) 0.041 Uiso d . 1 . . H
H05 -0.169(4) 0.339(3) 0.8313(14) 0.041 Uiso d . 1 . . H
H01 0.207(4) 0.429(3) 0.8692(15) 0.041 Uiso d . 1 . . H

loop_
_atom_site_aniso_label
_atom_site_aniso_U_11
_atom_site_aniso_U_22
_atom_site_aniso_U_33
_atom_site_aniso_U_12
_atom_site_aniso_U_13
_atom_site_aniso_U_23
O5 0.0326(7) 0.0473(8) 0.0410(7) 0.0118(7) 0.0053(6) 0.0020(7)
O1 0.0380(8) 0.0200(7) 0.0530(10) -0.0014(5) 0.0132(7) -0.0043(6)
O2 0.0296(7) 0.0371(8) 0.0328(7) -0.0002(6) 0.0044(6) -0.0087(6)
O3 0.0465(8) 0.0236(7) 0.0407(7) 0.0021(6) 0.0143(6) 0.0000(6)
O4 0.0695(11) 0.0344(8) 0.0549(10) -0.0126(8) 0.0225(9) -0.0022(7)
C1 0.0281(9) 0.0198(9) 0.0284(9) -0.0029(7) 0.0035(7) -0.0001(7)
C5 0.0433(11) 0.0319(10) 0.0266(8) 0.0031(9) 0.0060(8) 0.0007(8)
C7 0.0296(10) 0.0289(10) 0.0281(9) 0.0038(8) -0.0018(7) -0.0010(8)
C2 0.0221(9) 0.0235(9) 0.0333(10) -0.0025(7) 0.0020(7) -0.0023(8)
C4 0.0333(10) 0.0301(10) 0.0268(9) -0.0023(8) -0.0052(8) -0.0043(8)
C3 0.0261(9) 0.0289(10) 0.0378(10) 0.0040(8) 0.0001(8) 0.0029(9)
C6 0.0421(11) 0.0288(10) 0.0306(10) 0.0026(9) 0.0056(8) 0.0049(8)

loop_
_atom_type_symbol
_atom_type_description
_atom_type_scat_dispersion_real
_atom_type_scat_dispersion_imag
_atom_type_scat_source
C C 0.0033 0.0000 'International Tables Vol C Tables 4.2.6.8 and 6.1.1.4'
H H 0.0000 0.0000 'International Tables Vol C Tables 4.2.6.8 and 6.1.1.4'
O O 0.0106 0.0000 'International Tables Vol C Tables 4.2.6.8 and 6.1.1.4'

loop_
_geom_angle_atom_site_label_1
_geom_angle_atom_site_label_2
_geom_angle_atom_site_label_3
_geom_angle
_geom_angle_publ_flag
C7 O5 H05 105.7(14) ?
C1 O1 H01 111.9(17) ?
C2 O2 H02 103.0(17) ?
C6 O3 C3 111.52(15) y
O1 C1 C7 109.49(15) y
O1 C1 C2 111.21(15) y
C7 C1 C2 115.06(14) y
O1 C1 C4 114.46(15) y
C7 C1 C4 116.79(15) y
C2 C1 C4 88.52(13) y
C6 C5 C4 104.50(15) y
C6 C5 H5A 110.9 ?
C4 C5 H5A 110.9 ?
C6 C5 H5B 110.9 ?
C4 C5 H5B 110.9 ?
H5A C5 H5B 108.9 ?
O5 C7 C1 109.87(14) y
O5 C7 H7A 109.7 ?
C1 C7 H7A 109.7 ?
O5 C7 H7B 109.7 ?
C1 C7 H7B 109.7 ?
H7A C7 H7B 108.2 ?
O2 C2 C3 120.59(16) y
O2 C2 C1 116.71(15) y
C3 C2 C1 90.56(14) y
O2 C2 H21 112.4(14) ?
C3 C2 H21 107.4(13) ?
C1 C2 H21 106.7(14) ?
C5 C4 C3 104.55(14) y
C5 C4 C1 119.27(16) y
C3 C4 C1 88.91(14) y
C5 C4 H41 111.5(13) ?
C3 C4 H41 113.9(12) ?
C1 C4 H41 116.0(12) ?
O3 C3 C2 113.75(16) y
O3 C3 C4 105.24(14) y
C2 C3 C4 89.55(13) y
O3 C3 H31 107.0(12) ?
C2 C3 H31 119.1(13) ?
C4 C3 H31 121.1(13) ?
O4 C6 O3 120.02(17) y
O4 C6 C5 128.73(17) y
O3 C6 C5 111.24(17) y

loop_
_geom_bond_atom_site_label_1
_geom_bond_atom_site_label_2
_geom_bond_site_symmetry_2
_geom_bond_distance
_geom_bond_publ_flag
O5 C7 . 1.424(2) y
O5 H05 . 0.92(2) ?
O1 C1 . 1.425(2) y
O1 H01 . 0.73(2) ?
O2 C2 . 1.411(2) y
O2 H02 . 0.79(3) ?
O3 C6 . 1.350(2) y
O3 C3 . 1.447(2) y
O4 C6 . 1.205(2) y
C1 C7 . 1.514(3) y
C1 C2 . 1.536(2) y
C1 C4 . 1.568(2) y
C5 C6 . 1.493(3) y
C5 C4 . 1.521(3) y
C5 H5A . 0.9700 ?
C5 H5B . 0.9700 ?
C7 H7A . 0.9700 ?
C7 H7B . 0.9700 ?
C2 C3 . 1.531(3) y
C2 H21 . 0.91(2) ?
C4 C3 . 1.544(3) y
C4 H41 . 0.96(2) ?
C3 H31 . 0.97(2) ?

loop_
_cod_related_entry_id
_cod_related_entry_database
_cod_related_entry_code
1 ChemSpider 21174811
